data_7037977
loop_
_publ_author_name
'Powley, Samuel L.'
'Schaefer, Louise'
'Man, Wing Y.'
'Ellis, David'
'Rosair, Georgina M.'
'Welch, Alan J.'

_publ_section_title
;
 Developing nitrosocarborane chemistry.
;
_journal_issue 8
_journal_name_full 'Dalton transactions (Cambridge, England : 2003)'
_journal_page_first 3635
_journal_page_last 3647
_journal_paper_doi 10.1039/c5dt04831a
_journal_volume 45
_journal_year 2016
_chemical_formula_moiety 'C10 H29 B20 N O'
_chemical_formula_sum 'C10 H29 B20 N O'
_chemical_formula_weight 395.54
_space_group_crystal_system monoclinic
_space_group_IT_number 14
_space_group_name_Hall '-P 2yn'
_space_group_name_H-M_alt 'P 1 21/n 1'
_symmetry_space_group_name_Hall '-P 2yn'
_symmetry_space_group_name_H-M 'P 1 21/n 1'
_atom_sites_solution_hydrogens mixed
_atom_sites_solution_primary direct
_audit_creation_date 2015-09-04
_audit_creation_method
;
Olex2 1.2
(compiled 2015.01.26 svn.r3150 for OlexSys, GUI svn.r4998)
;
_audit_update_record
;
2015-12-03 deposited with the CCDC.
2016-01-12 downloaded from the CCDC.
;
_cell_angle_alpha 90
_cell_angle_beta 93.031(6)
_cell_angle_gamma 90
_cell_formula_units_Z 4
_cell_length_a 9.5006(11)
_cell_length_b 12.0225(15)
_cell_length_c 19.411(2)
_cell_measurement_reflns_used 2181
_cell_measurement_temperature 100.0(2)
_cell_measurement_theta_max 24.380
_cell_measurement_theta_min 2.340
_cell_volume 2214.0(4)
_computing_cell_refinement 'SAINT v7.68A (Bruker, 2009)'
_computing_data_reduction 'SAINT v7.68A (Bruker, 2009)'
_computing_molecular_graphics 'Olex2 (Dolomanov et al., 2009)'
_computing_publication_material 'Olex2 (Dolomanov et al., 2009)'
_computing_structure_refinement 'XL (Sheldrick, 2008)'
_computing_structure_solution 'XS (Sheldrick, 2008)'
_diffrn_ambient_temperature 100.0(2)
_diffrn_measured_fraction_theta_full 0.989
_diffrn_measured_fraction_theta_max 0.989
_diffrn_measurement_device_type 'Bruker APEX-II CCD'
_diffrn_measurement_method '\f and \w scans'
_diffrn_radiation_monochromator graphite
_diffrn_radiation_type MoK\a
_diffrn_radiation_wavelength 0.71073
_diffrn_reflns_av_R_equivalents 0.1410
_diffrn_reflns_av_unetI/netI 0.1091
_diffrn_reflns_laue_measured_fraction_full 0.989
_diffrn_reflns_laue_measured_fraction_max 0.989
_diffrn_reflns_limit_h_max 10
_diffrn_reflns_limit_h_min -11
_diffrn_reflns_limit_k_max 14
_diffrn_reflns_limit_k_min -13
_diffrn_reflns_limit_l_max 22
_diffrn_reflns_limit_l_min -22
_diffrn_reflns_number 26104
_diffrn_reflns_point_group_measured_fraction_full 0.989
_diffrn_reflns_point_group_measured_fraction_max 0.989
_diffrn_reflns_theta_full 24.800
_diffrn_reflns_theta_max 24.800
_diffrn_reflns_theta_min 1.993
_diffrn_standards_number 0
_exptl_absorpt_coefficient_mu 0.057
_exptl_absorpt_correction_T_max 0.7451
_exptl_absorpt_correction_T_min 0.5845
_exptl_absorpt_correction_type multi-scan
_exptl_absorpt_process_details
;
SADABS-2008/1 (Bruker,2008) was used for absorption correction.
wR2(int) was 0.1243 before and 0.0881 after correction.
The Ratio of minimum to maximum transmission is 0.7845.
The \l/2 correction factor is 0.0015.
;
_exptl_crystal_colour yellow
_exptl_crystal_colour_primary yellow
_exptl_crystal_density_diffrn 1.187
_exptl_crystal_description BLOCK
_exptl_crystal_F_000 816
_exptl_crystal_size_max 0.42
_exptl_crystal_size_mid 0.22
_exptl_crystal_size_min 0.16
_refine_diff_density_max 0.428
_refine_diff_density_min -0.403
_refine_diff_density_rms 0.095
_refine_ls_extinction_method none
_refine_ls_goodness_of_fit_ref 1.054
_refine_ls_hydrogen_treatment mixed
_refine_ls_matrix_type full
_refine_ls_number_parameters 353
_refine_ls_number_reflns 3762
_refine_ls_number_restraints 0
_refine_ls_restrained_S_all 1.054
_refine_ls_R_factor_all 0.1663
_refine_ls_R_factor_gt 0.0900
_refine_ls_shift/su_max 0.000
_refine_ls_shift/su_mean 0.000
_refine_ls_structure_factor_coef Fsqd
_refine_ls_weighting_details 'w=1/[\s^2^(Fo^2^)+(0.1400P)^2^+1.3007P] where P=(Fo^2^+2Fc^2^)/3'
_refine_ls_weighting_scheme calc
_refine_ls_wR_factor_gt 0.2205
_refine_ls_wR_factor_ref 0.2699
_reflns_Friedel_coverage 0.000
_reflns_number_gt 2065
_reflns_number_total 3762
_reflns_threshold_expression 'I > 2\s(I)'
_cod_data_source_file c5dt04831a1.cif
_cod_data_source_block 5209
_cod_depositor_comments 'Adding full bibliography for 7037966--7037977.cif.'
_cod_original_cell_volume 2214.1(4)
_cod_database_code 7037977
_shelx_space_group_comment
;
The symmetry employed for this shelxl refinement is uniquely defined
by the following loop, which should always be used as a source of
symmetry information in preference to the above space-group names.
They are only intended as comments.
;
_shelx_estimated_absorpt_t_max 0.991
_shelx_estimated_absorpt_t_min 0.976
_olex2_refinement_description
;
1. Fixed Uiso
 At 1.2 times of:
  All H(H,H,H,H,H,H) groups, All B(H,H,H,H,H,H,H,H,H,H,H,H,H,H) groups, All
  C(H) groups, All C(H,H) groups
2.a Ternary CH refined with riding coordinates:
 C23(H23), C26(H26)
2.b Secondary CH2 refined with riding coordinates:
 C24(H24A,H24B), C25(H25A,H25B)
2.c Aromatic/amide H refined with riding coordinates:
 C27(H27), C28(H28)
;
_shelx_shelxl_version_number 2014/7
_olex2_submission_special_instructions 'No special instructions were received'

loop_
_space_group_symop_operation_xyz
'x, y, z'
'-x+1/2, y+1/2, -z+1/2'
'-x, -y, -z'
'x-1/2, -y-1/2, z-1/2'

loop_
_atom_site_label
_atom_site_type_symbol
_atom_site_fract_x
_atom_site_fract_y
_atom_site_fract_z
_atom_site_U_iso_or_equiv
_atom_site_adp_type
_atom_site_occupancy
_atom_site_site_symmetry_order
_atom_site_calc_flag
_atom_site_refinement_flags_posn
C1 C 0.5697(4) 0.2765(3) 0.2230(2) 0.0208(10) Uani 1 1 d .
C2 C 0.5363(4) 0.2562(3) 0.1237(2) 0.0223(10) Uani 1 1 d .
B3 B 0.5342(6) 0.3848(4) 0.1674(2) 0.0214(12) Uani 1 1 d .
B4 B 0.6711(6) 0.3913(4) 0.2359(3) 0.0244(12) Uani 1 1 d .
B5 B 0.7439(5) 0.2544(4) 0.2416(3) 0.0252(12) Uani 1 1 d .
B6 B 0.6495(5) 0.1732(4) 0.1757(3) 0.0211(12) Uani 1 1 d .
B7 B 0.6202(6) 0.3640(4) 0.0874(3) 0.0247(12) Uani 1 1 d .
B8 B 0.7024(5) 0.4456(4) 0.1534(3) 0.0254(12) Uani 1 1 d .
B9 B 0.8343(6) 0.3616(5) 0.1988(3) 0.0292(13) Uani 1 1 d .
B10 B 0.8208(6) 0.2248(5) 0.1624(3) 0.0291(13) Uani 1 1 d .
H10 H 0.914(5) 0.166(4) 0.161(2) 0.041(13) Uiso 1 1 d .
H4 H 0.651(5) 0.437(4) 0.281(3) 0.050 Uiso 1 1 d R
H9 H 0.929(6) 0.397(4) 0.222(3) 0.050 Uiso 1 1 d R
H11 H 0.690(5) 0.164(4) 0.050(3) 0.050 Uiso 1 1 d R
H12 H 0.872(5) 0.372(4) 0.071(2) 0.050 Uiso 1 1 d R
H2' H 0.575(6) 0.088(4) 0.311(3) 0.050 Uiso 1 1 d R
H8' H 0.354(5) 0.341(4) 0.446(3) 0.050 Uiso 1 1 d R
B11 B 0.6938(6) 0.2272(5) 0.0927(3) 0.0272(13) Uani 1 1 d .
B12 B 0.8041(6) 0.3455(5) 0.1086(3) 0.0291(13) Uani 1 1 d .
N21 N 0.4068(4) 0.2137(3) 0.10208(19) 0.0266(9) Uani 1 1 d .
O22 O 0.4224(3) 0.0965(2) 0.08445(15) 0.0290(8) Uani 1 1 d .
C23 C 0.3308(5) 0.0712(4) 0.0235(2) 0.0330(12) Uani 1 1 d .
H23 H 0.3399 -0.0090 0.0108 0.040 Uiso 1 1 calc R
C24 C 0.1801(5) 0.0970(4) 0.0399(3) 0.0368(13) Uani 1 1 d .
H24A H 0.1536 0.0532 0.0804 0.044 Uiso 1 1 calc R
H24B H 0.1153 0.0768 0.0002 0.044 Uiso 1 1 calc R
C25 C 0.1683(5) 0.2203(4) 0.0551(2) 0.0328(12) Uani 1 1 d .
H25A H 0.1332 0.2313 0.1017 0.039 Uiso 1 1 calc R
H25B H 0.1007 0.2555 0.0211 0.039 Uiso 1 1 calc R
C26 C 0.3138(4) 0.2739(4) 0.0509(2) 0.0259(11) Uani 1 1 d .
H26 H 0.3107 0.3553 0.0613 0.031 Uiso 1 1 calc R
C27 C 0.3641(5) 0.2524(4) -0.0214(2) 0.0319(12) Uani 1 1 d .
H27 H 0.3853 0.3095 -0.0530 0.038 Uiso 1 1 calc R
C28 C 0.3747(5) 0.1439(5) -0.0349(2) 0.0384(13) Uani 1 1 d .
H28 H 0.4065 0.1154 -0.0770 0.046 Uiso 1 1 calc R
C1' C 0.4554(4) 0.2453(3) 0.2711(2) 0.0199(10) Uani 1 1 d .
C2' C 0.4816(5) 0.1325(4) 0.3193(2) 0.0219(10) Uani 1 1 d .
B3' B 0.5064(6) 0.2607(4) 0.3590(3) 0.0238(12) Uani 1 1 d .
B4' B 0.3726(5) 0.3462(5) 0.3183(2) 0.0241(12) Uani 1 1 d .
B5' B 0.2776(5) 0.2646(4) 0.2544(3) 0.0233(12) Uani 1 1 d .
B6' B 0.3497(5) 0.1285(4) 0.2542(3) 0.0206(11) Uani 1 1 d .
B7' B 0.4231(6) 0.1486(4) 0.4006(3) 0.0264(12) Uani 1 1 d .
B8' B 0.3490(6) 0.2845(5) 0.4003(3) 0.0302(13) Uani 1 1 d .
B9' B 0.2059(6) 0.2875(4) 0.3364(3) 0.0250(12) Uani 1 1 d .
H3 H 0.435(5) 0.424(3) 0.168(2) 0.030 Uiso 1 1 d R
H5 H 0.770(4) 0.218(3) 0.289(2) 0.030 Uiso 1 1 d R
H6 H 0.625(4) 0.086(3) 0.183(2) 0.030 Uiso 1 1 d R
H7 H 0.575(4) 0.398(3) 0.040(2) 0.030 Uiso 1 1 d R
H8 H 0.715(4) 0.538(3) 0.147(2) 0.030 Uiso 1 1 d R
H3' H 0.610(5) 0.289(3) 0.373(2) 0.030 Uiso 1 1 d R
H4' H 0.401(4) 0.437(3) 0.313(2) 0.030 Uiso 1 1 d R
H5' H 0.249(4) 0.302(3) 0.209(2) 0.030 Uiso 1 1 d R
H6' H 0.374(4) 0.077(3) 0.207(2) 0.030 Uiso 1 1 d R
H7' H 0.479(4) 0.099(3) 0.442(2) 0.030 Uiso 1 1 d R
H9' H 0.117(5) 0.342(3) 0.339(2) 0.030 Uiso 1 1 d R
H10' H 0.088(5) 0.121(3) 0.279(2) 0.030 Uiso 1 1 d R
H11' H 0.336(4) -0.026(3) 0.341(2) 0.030 Uiso 1 1 d R
H12' H 0.158(4) 0.137(3) 0.426(2) 0.030 Uiso 1 1 d R
B10' B 0.1932(5) 0.1533(4) 0.2964(3) 0.0238(12) Uani 1 1 d .
B11' B 0.3280(5) 0.0679(4) 0.3369(3) 0.0232(12) Uani 1 1 d .
B12' B 0.2373(6) 0.1654(4) 0.3871(3) 0.0268(12) Uani 1 1 d .

loop_
_atom_site_aniso_label
_atom_site_aniso_U_11
_atom_site_aniso_U_22
_atom_site_aniso_U_33
_atom_site_aniso_U_23
_atom_site_aniso_U_13
_atom_site_aniso_U_12
C1 0.020(2) 0.027(2) 0.016(2) 0.0003(19) 0.0089(18) 0.0003(19)
C2 0.021(2) 0.030(3) 0.016(2) -0.0020(19) 0.0071(18) 0.003(2)
B3 0.025(3) 0.024(3) 0.016(2) 0.001(2) 0.008(2) -0.001(2)
B4 0.028(3) 0.028(3) 0.018(3) -0.001(2) 0.009(2) -0.002(2)
B5 0.019(3) 0.035(3) 0.021(3) -0.001(2) 0.006(2) 0.000(2)
B6 0.019(3) 0.023(3) 0.022(3) 0.000(2) 0.010(2) 0.002(2)
B7 0.029(3) 0.029(3) 0.017(3) 0.001(2) 0.013(2) 0.002(2)
B8 0.026(3) 0.027(3) 0.024(3) 0.000(2) 0.009(2) -0.001(2)
B9 0.020(3) 0.040(3) 0.029(3) 0.004(3) 0.010(2) -0.003(2)
B10 0.019(3) 0.037(3) 0.033(3) 0.002(3) 0.016(2) -0.001(2)
B11 0.029(3) 0.033(3) 0.021(3) 0.001(2) 0.014(2) 0.002(2)
B12 0.023(3) 0.036(3) 0.029(3) 0.007(3) 0.015(2) -0.003(2)
N21 0.029(2) 0.022(2) 0.028(2) 0.0001(17) -0.0015(18) -0.0012(17)
O22 0.0329(18) 0.0279(18) 0.0261(17) -0.0039(14) 0.0009(14) 0.0009(14)
C23 0.032(3) 0.036(3) 0.031(3) -0.014(2) -0.003(2) -0.001(2)
C24 0.032(3) 0.044(3) 0.035(3) 0.006(2) 0.007(2) -0.008(2)
C25 0.023(3) 0.053(3) 0.023(3) 0.004(2) 0.008(2) -0.006(2)
C26 0.020(2) 0.034(3) 0.024(2) 0.002(2) 0.004(2) 0.002(2)
C27 0.024(3) 0.050(3) 0.023(3) 0.007(2) 0.010(2) 0.000(2)
C28 0.033(3) 0.065(4) 0.019(2) -0.002(3) 0.011(2) 0.011(3)
C1' 0.023(2) 0.024(2) 0.013(2) 0.0005(18) 0.0092(18) 0.0020(19)
C2' 0.024(2) 0.025(3) 0.018(2) 0.0038(19) 0.0079(19) -0.0003(19)
B3' 0.027(3) 0.032(3) 0.013(2) -0.001(2) 0.006(2) 0.001(2)
B4' 0.026(3) 0.032(3) 0.016(3) -0.004(2) 0.016(2) 0.000(2)
B5' 0.023(3) 0.029(3) 0.018(3) 0.003(2) 0.009(2) 0.004(2)
B6' 0.022(3) 0.020(3) 0.020(3) 0.001(2) 0.010(2) -0.003(2)
B7' 0.034(3) 0.033(3) 0.013(3) -0.001(2) 0.008(2) -0.002(2)
B8' 0.039(3) 0.035(3) 0.019(3) -0.007(2) 0.016(3) 0.004(3)
B9' 0.021(3) 0.033(3) 0.022(3) 0.005(2) 0.014(2) 0.005(2)
B10' 0.020(3) 0.032(3) 0.021(3) 0.006(2) 0.012(2) 0.001(2)
B11' 0.022(3) 0.029(3) 0.021(3) 0.003(2) 0.014(2) -0.004(2)
B12' 0.028(3) 0.034(3) 0.020(3) 0.002(2) 0.014(2) 0.002(2)

loop_
_atom_type_symbol
_atom_type_description
_atom_type_scat_dispersion_real
_atom_type_scat_dispersion_imag
_atom_type_scat_source
C C 0.0033 0.0016 'International Tables Vol C Tables 4.2.6.8 and 6.1.1.4'
H H 0.0000 0.0000 'International Tables Vol C Tables 4.2.6.8 and 6.1.1.4'
B B 0.0013 0.0007 'International Tables Vol C Tables 4.2.6.8 and 6.1.1.4'
N N 0.0061 0.0033 'International Tables Vol C Tables 4.2.6.8 and 6.1.1.4'
O O 0.0106 0.0060 'International Tables Vol C Tables 4.2.6.8 and 6.1.1.4'

loop_
_geom_angle_atom_site_label_1
_geom_angle_atom_site_label_2
_geom_angle_atom_site_label_3
_geom_angle
B3 C1 C2 57.1(2)
B3 C1 B6 106.7(3)
B4 C1 C2 108.0(3)
B4 C1 B3 64.2(3)
B4 C1 B5 63.6(3)
B4 C1 B6 113.6(3)
B5 C1 C2 107.3(3)
B5 C1 B3 114.3(3)
B5 C1 B6 63.5(3)
B6 C1 C2 56.2(2)
C1' C1 C2 119.6(3)
C1' C1 B3 116.9(3)
C1' C1 B4 122.0(3)
C1' C1 B5 123.5(4)
C1' C1 B6 119.6(3)
B3 C2 C1 54.7(2)
B6 C2 C1 55.8(2)
B6 C2 B3 104.2(3)
B7 C2 C1 105.1(3)
B7 C2 B3 63.1(3)
B7 C2 B6 112.9(3)
B11 C2 C1 106.2(3)
B11 C2 B3 112.8(4)
B11 C2 B6 63.6(3)
B11 C2 B7 64.0(3)
N21 C2 C1 116.4(3)
N21 C2 B3 116.1(3)
N21 C2 B6 118.4(4)
N21 C2 B7 126.1(4)
N21 C2 B11 127.7(4)
C1 B3 C2 68.3(3)
C1 B3 B4 57.4(3)
C1 B3 B7 110.6(4)
C1 B3 B8 104.9(4)
C1 B3 H3 118(2)
C2 B3 B4 111.4(3)
C2 B3 B7 56.6(3)
C2 B3 B8 104.6(3)
C2 B3 H3 115(2)
B4 B3 H3 125(2)
B7 B3 B4 107.2(4)
B7 B3 H3 121(2)
B8 B3 B4 58.8(3)
B8 B3 B7 58.6(3)
B8 B3 H3 129(2)
C1 B4 B3 58.4(3)
C1 B4 B5 58.2(3)
C1 B4 B8 106.8(4)
C1 B4 B9 106.1(4)
C1 B4 H4 115(3)
B3 B4 H4 118(3)
B5 B4 B3 105.4(3)
B5 B4 H4 121(3)
B8 B4 B3 60.0(3)
B8 B4 B5 108.2(4)
B8 B4 B9 61.0(3)
B8 B4 H4 127(3)
B9 B4 B3 107.5(4)
B9 B4 B5 59.8(3)
B9 B4 H4 130(3)
C1 B5 B4 58.2(3)
C1 B5 B6 59.5(3)
C1 B5 B9 106.1(4)
C1 B5 B10 106.8(4)
C1 B5 H5 116(2)
B4 B5 B6 106.1(4)
B4 B5 H5 121(2)
B6 B5 H5 119(2)
B9 B5 B4 59.9(3)
B9 B5 B6 107.1(4)
B9 B5 H5 128(2)
B10 B5 B4 107.9(4)
B10 B5 B6 59.3(3)
B10 B5 B9 60.6(3)
B10 B5 H5 127(2)
C1 B6 C2 68.0(3)
C1 B6 B5 57.0(3)
C1 B6 B10 104.8(3)
C1 B6 B11 110.0(3)
C1 B6 H6 121(2)
C2 B6 B5 111.5(3)
C2 B6 B10 104.9(3)
C2 B6 B11 56.3(3)
C2 B6 H6 120(2)
B5 B6 H6 122(2)
B10 B6 B5 59.3(3)
B10 B6 B11 59.0(3)
B10 B6 H6 124(2)
B11 B6 B5 107.8(4)
B11 B6 H6 122(2)
C2 B7 B3 60.3(3)
C2 B7 B8 108.8(3)
C2 B7 B11 57.6(3)
C2 B7 B12 106.6(4)
C2 B7 H7 118(2)
B3 B7 H7 120(2)
B8 B7 B3 60.1(3)
B8 B7 B11 108.2(4)
B8 B7 B12 60.8(3)
B8 B7 H7 123(2)
B11 B7 B3 105.7(3)
B11 B7 H7 123(2)
B12 B7 B3 107.4(4)
B12 B7 B11 59.9(3)
B12 B7 H7 126(2)
B3 B8 B9 107.5(4)
B3 B8 B12 107.9(4)
B3 B8 H8 122(2)
B4 B8 B3 61.2(3)
B4 B8 B9 59.8(3)
B4 B8 B12 108.2(4)
B4 B8 H8 119(2)
B7 B8 B3 61.2(3)
B7 B8 B4 111.3(4)
B7 B8 B9 108.2(4)
B7 B8 B12 60.2(3)
B7 B8 H8 121(2)
B9 B8 H8 122(2)
B12 B8 B9 58.9(3)
B12 B8 H8 123(2)
B4 B9 B8 59.1(3)
B4 B9 B10 107.3(4)
B4 B9 H9 119(3)
B5 B9 B4 60.3(3)
B5 B9 B8 107.1(4)
B5 B9 B10 59.5(3)
B5 B9 H9 121(3)
B8 B9 H9 122(3)
B10 B9 B8 106.8(4)
B10 B9 H9 125(3)
B12 B9 B4 108.9(4)
B12 B9 B5 109.0(4)
B12 B9 B8 60.4(3)
B12 B9 B10 60.4(3)
B12 B9 H9 123(3)
B5 B10 B6 61.4(3)
B5 B10 B9 59.9(3)
B5 B10 H10 121(2)
B5 B10 B12 108.4(4)
B6 B10 B9 108.1(4)
B6 B10 H10 120(2)
B6 B10 B12 108.4(4)
B9 B10 H10 123(2)
B11 B10 B5 111.4(4)
B11 B10 B6 61.4(3)
B11 B10 B9 108.6(4)
B11 B10 H10 119(2)
B11 B10 B12 60.2(3)
B12 B10 B9 59.2(3)
B12 B10 H10 122(2)
C2 B11 B6 60.0(3)
C2 B11 B7 58.4(3)
C2 B11 B10 108.3(4)
C2 B11 H11 114(3)
C2 B11 B12 107.3(4)
B6 B11 H11 114(2)
B7 B11 B6 105.8(3)
B7 B11 H11 126(2)
B10 B11 B6 59.5(3)
B10 B11 B7 108.0(4)
B10 B11 H11 123(2)
B10 B11 B12 60.6(3)
B12 B11 B6 107.1(4)
B12 B11 B7 60.0(3)
B12 B11 H11 132(3)
B7 B12 B8 59.0(3)
B7 B12 B10 106.9(4)
B7 B12 H12 116(3)
B8 B12 H12 120(3)
B9 B12 B7 108.6(4)
B9 B12 B8 60.7(3)
B9 B12 B10 60.4(3)
B9 B12 H12 126(3)
B9 B12 B11 108.7(4)
B10 B12 B8 107.1(4)
B10 B12 H12 128(3)
B11 B12 B7 60.1(3)
B11 B12 B8 107.0(4)
B11 B12 B10 59.1(3)
B11 B12 H12 120(3)
C2 N21 O22 109.3(3)
C2 N21 C26 121.0(4)
O22 N21 C26 112.2(3)
N21 O22 C23 109.1(3)
O22 C23 H23 110.1
O22 C23 C24 108.4(4)
O22 C23 C28 108.1(4)
C24 C23 H23 110.1
C28 C23 H23 110.1
C28 C23 C24 110.0(4)
C23 C24 H24A 109.9
C23 C24 H24B 109.9
C23 C24 C25 108.7(4)
H24A C24 H24B 108.3
C25 C24 H24A 109.9
C25 C24 H24B 109.9
C24 C25 H25A 109.9
C24 C25 H25B 109.9
C24 C25 C26 109.0(4)
H25A C25 H25B 108.3
C26 C25 H25A 109.9
C26 C25 H25B 109.9
N21 C26 C25 105.5(4)
N21 C26 H26 111.4
N21 C26 C27 109.1(4)
C25 C26 H26 111.4
C27 C26 C25 107.7(4)
C27 C26 H26 111.4
C26 C27 H27 123.9
C28 C27 C26 112.1(4)
C28 C27 H27 123.9
C23 C28 H28 123.4
C27 C28 C23 113.1(4)
C27 C28 H28 123.4
C1 C1' C2' 117.3(3)
C1 C1' B3' 113.7(3)
C1 C1' B4' 120.8(4)
C1 C1' B5' 125.3(3)
C1 C1' B6' 120.4(3)
C2' C1' B3' 60.9(3)
C2' C1' B4' 109.5(3)
C2' C1' B5' 109.5(3)
C2' C1' B6' 61.1(3)
B4' C1' B3' 61.5(3)
B4' C1' B6' 112.9(3)
B5' C1' B3' 112.8(3)
B5' C1' B4' 62.4(3)
B5' C1' B6' 61.6(3)
B6' C1' B3' 113.1(3)
C1' C2' H2' 116(3)
C1' C2' B3' 62.4(3)
C1' C2' B6' 62.0(3)
C1' C2' B7' 112.4(3)
C1' C2' B11' 112.4(3)
B3' C2' H2' 115(3)
B6' C2' H2' 117(3)
B6' C2' B3' 115.2(3)
B7' C2' H2' 120(3)
B7' C2' B3' 62.2(3)
B7' C2' B6' 114.7(4)
B11' C2' H2' 122(3)
B11' C2' B3' 114.5(3)
B11' C2' B6' 62.6(3)
B11' C2' B7' 62.8(3)
C1' B3' B4' 58.6(3)
C1' B3' B7' 104.8(3)
C1' B3' B8' 105.3(4)
C1' B3' H3' 119(2)
C2' B3' C1' 56.7(2)
C2' B3' B4' 103.8(4)
C2' B3' B7' 58.3(3)
C2' B3' B8' 104.4(4)
C2' B3' H3' 120(2)
B4' B3' H3' 124(2)
B7' B3' B4' 108.3(4)
B7' B3' H3' 124(2)
B8' B3' B4' 60.4(3)
B8' B3' B7' 60.4(3)
B8' B3' H3' 129(2)
C1' B4' B3' 59.9(3)
C1' B4' B5' 58.4(3)
C1' B4' B8' 105.2(4)
C1' B4' B9' 105.0(4)
C1' B4' H4' 121(2)
B3' B4' B5' 108.2(4)
B3' B4' H4' 116(2)
B5' B4' H4' 125(2)
B8' B4' B3' 59.0(3)
B8' B4' B5' 108.0(4)
B8' B4' B9' 60.3(3)
B8' B4' H4' 122(2)
B9' B4' B3' 107.6(4)
B9' B4' B5' 60.0(3)
B9' B4' H4' 128(2)
C1' B5' B4' 59.2(3)
C1' B5' B6' 60.0(3)
C1' B5' B9' 105.6(4)
C1' B5' H5' 116(2)
C1' B5' B10' 105.9(3)
B4' B5' H5' 118(2)
B6' B5' B4' 109.1(4)
B6' B5' B9' 108.0(4)
B6' B5' H5' 119(2)
B6' B5' B10' 59.4(3)
B9' B5' B4' 59.9(3)
B9' B5' H5' 128(2)
B10' B5' B4' 108.5(4)
B10' B5' B9' 60.3(3)
B10' B5' H5' 128(2)
C1' B6' B5' 58.4(3)
C1' B6' H6' 116(2)
C1' B6' B10' 105.5(3)
C1' B6' B11' 104.6(3)
C2' B6' C1' 56.9(2)
C2' B6' B5' 103.7(3)
C2' B6' H6' 115(2)
C2' B6' B10' 104.6(3)
C2' B6' B11' 57.9(3)
B5' B6' H6' 127(2)
B5' B6' B11' 108.2(4)
B10' B6' B5' 60.5(3)
B10' B6' H6' 133(2)
B10' B6' B11' 60.7(3)
B11' B6' H6' 123(2)
C2' B7' B3' 59.5(3)
C2' B7' B8' 104.4(4)
C2' B7' H7' 116(2)
C2' B7' B11' 58.4(3)
C2' B7' B12' 104.2(4)
B3' B7' B8' 59.2(3)
B3' B7' H7' 122(2)
B3' B7' B11' 108.6(3)
B3' B7' B12' 108.0(4)
B8' B7' H7' 132(2)
B8' B7' B11' 108.2(4)
B8' B7' B12' 60.5(3)
B11' B7' H7' 114(2)
B11' B7' B12' 59.8(3)
B12' B7' H7' 127(2)
B3' B8' H8' 117(3)
B3' B8' B4' 60.6(3)
B3' B8' B7' 60.4(3)
B3' B8' B9' 108.6(4)
B3' B8' B12' 108.4(4)
B4' B8' H8' 117(2)
B4' B8' B9' 60.0(3)
B4' B8' B12' 107.8(4)
B7' B8' H8' 124(2)
B7' B8' B4' 108.5(4)
B7' B8' B9' 107.8(4)
B7' B8' B12' 59.9(3)
B9' B8' H8' 122(2)
B9' B8' B12' 59.7(3)
B12' B8' H8' 127(3)
B4' B9' B5' 60.1(3)
B4' B9' B8' 59.7(3)
B4' B9' H9' 118(2)
B4' B9' B10' 108.1(3)
B5' B9' B8' 107.6(4)
B5' B9' H9' 118(2)
B5' B9' B10' 59.7(3)
B8' B9' H9' 124(2)
B8' B9' B10' 108.3(4)
B10' B9' H9' 122(2)
B12' B9' B4' 108.1(4)
B12' B9' B5' 107.8(4)
B12' B9' B8' 60.2(3)
B12' B9' H9' 126(2)
B12' B9' B10' 60.2(3)
B5' B10' B9' 60.0(3)
B5' B10' H10' 123(2)
B5' B10' B11' 107.6(4)
B5' B10' B12' 107.5(4)
B6' B10' B5' 60.1(3)
B6' B10' B9' 108.3(4)
B6' B10' H10' 124(2)
B6' B10' B11' 60.3(3)
B6' B10' B12' 108.1(4)
B9' B10' H10' 119(2)
B9' B10' B12' 59.6(3)
B11' B10' B9' 107.2(4)
B11' B10' H10' 123(2)
B11' B10' B12' 59.4(3)
B12' B10' H10' 120(2)
C2' B11' B6' 59.5(3)
C2' B11' B7' 58.8(3)
C2' B11' H11' 115(2)
C2' B11' B10' 104.5(3)
C2' B11' B12' 104.8(4)
B6' B11' H11' 118(2)
B6' B11' B10' 59.0(3)
B7' B11' B6' 108.9(3)
B7' B11' H11' 117(2)
B7' B11' B10' 108.5(4)
B10' B11' H11' 130(2)
B12' B11' B6' 107.9(4)
B12' B11' B7' 60.1(3)
B12' B11' H11' 130(2)
B12' B11' B10' 60.4(3)
B7' B12' B8' 59.7(3)
B7' B12' B9' 108.0(4)
B7' B12' H12' 123(2)
B7' B12' B10' 108.3(4)
B8' B12' H12' 123(2)
B8' B12' B10' 108.1(4)
B9' B12' B8' 60.1(3)
B9' B12' H12' 121(2)
B9' B12' B10' 60.1(3)
B10' B12' H12' 120(2)
B11' B12' B7' 60.0(3)
B11' B12' B8' 107.7(4)
B11' B12' B9' 108.2(4)
B11' B12' H12' 121(2)
B11' B12' B10' 60.2(3)

loop_
_geom_bond_atom_site_label_1
_geom_bond_atom_site_label_2
_geom_bond_distance
C1 C2 1.951(6)
C1 B3 1.713(6)
C1 B4 1.695(7)
C1 B5 1.695(7)
C1 B6 1.741(6)
C1 C1' 1.517(6)
C2 B3 1.763(6)
C2 B6 1.748(6)
C2 B7 1.694(6)
C2 B11 1.679(6)
C2 N21 1.377(5)
B3 B4 1.812(7)
B3 B7 1.810(7)
B3 B8 1.791(7)
B3 H3 1.06(4)
B4 B5 1.787(7)
B4 B8 1.768(7)
B4 B9 1.780(7)
B4 H4 1.06(5)
B5 B6 1.809(7)
B5 B9 1.779(7)
B5 B10 1.773(7)
B5 H5 1.04(4)
B6 B10 1.773(7)
B6 B11 1.807(7)
B6 H6 1.09(4)
B7 B8 1.764(7)
B7 B11 1.788(7)
B7 B12 1.787(8)
B7 H7 1.08(4)
B8 B9 1.802(8)
B8 B12 1.796(8)
B8 H8 1.13(4)
B9 B10 1.792(8)
B9 H9 1.07(5)
B9 B12 1.770(8)
B10 H10 1.13(5)
B10 B11 1.765(8)
B10 B12 1.791(8)
B11 H11 1.13(5)
B11 B12 1.784(8)
B12 H12 1.05(5)
N21 O22 1.459(4)
N21 C26 1.483(5)
O22 C23 1.464(5)
C23 H23 1.0000
C23 C24 1.516(7)
C23 C28 1.507(7)
C24 H24A 0.9900
C24 H24B 0.9900
C24 C25 1.517(6)
C25 H25A 0.9900
C25 H25B 0.9900
C25 C26 1.532(6)
C26 H26 1.0000
C26 C27 1.529(6)
C27 H27 0.9500
C27 C28 1.335(6)
C28 H28 0.9500
C1' C2' 1.658(6)
C1' B3' 1.757(6)
C1' B4' 1.734(6)
C1' B5' 1.719(7)
C1' B6' 1.748(6)
C2' H2' 1.05(5)
C2' B3' 1.733(7)
C2' B6' 1.732(7)
C2' B7' 1.712(6)
C2' B11' 1.704(6)
B3' B4' 1.786(7)
B3' B7' 1.779(7)
B3' B8' 1.757(7)
B3' H3' 1.06(4)
B4' B5' 1.789(7)
B4' B8' 1.782(7)
B4' B9' 1.786(7)
B4' H4' 1.12(4)
B5' B6' 1.774(7)
B5' B9' 1.787(7)
B5' H5' 1.02(4)
B5' B10' 1.781(7)
B6' H6' 1.13(4)
B6' B10' 1.760(7)
B6' B11' 1.784(7)
B7' B8' 1.779(8)
B7' H7' 1.11(4)
B7' B11' 1.780(7)
B7' B12' 1.782(8)
B8' H8' 1.11(5)
B8' B9' 1.792(8)
B8' B12' 1.793(8)
B9' H9' 1.07(4)
B9' B10' 1.792(7)
B9' B12' 1.784(7)
B10' H10' 1.11(4)
B10' B11' 1.791(7)
B10' B12' 1.794(7)
B11' H11' 1.13(4)
B11' B12' 1.776(7)
B12' H12' 1.15(4)

loop_
_geom_torsion_atom_site_label_1
_geom_torsion_atom_site_label_2
_geom_torsion_atom_site_label_3
_geom_torsion_atom_site_label_4
_geom_torsion
C1 C2 B3 B4 38.8(3)
C1 C2 B3 B7 135.8(3)
C1 C2 B3 B8 100.5(4)
C1 C2 B6 B5 -37.8(3)
C1 C2 B6 B10 -100.2(4)
C1 C2 B6 B11 -135.4(3)
C1 C2 B7 B3 -36.1(3)
C1 C2 B7 B8 0.8(4)
C1 C2 B7 B11 100.9(3)
C1 C2 B7 B12 64.9(4)
C1 C2 B11 B6 37.2(3)
C1 C2 B11 B7 -99.2(3)
C1 C2 B11 B10 1.0(4)
C1 C2 B11 B12 -63.0(4)
C1 C2 N21 O22 -103.1(3)
C1 C2 N21 C26 124.2(4)
C1 B3 B4 B5 35.8(3)
C1 B3 B4 B8 138.2(4)
C1 B3 B4 B9 98.4(4)
C1 B3 B7 C2 43.7(3)
C1 B3 B7 B8 -95.4(4)
C1 B3 B7 B11 7.0(5)
C1 B3 B7 B12 -55.8(4)
C1 B3 B8 B4 -35.5(3)
C1 B3 B8 B7 105.3(4)
C1 B3 B8 B9 3.7(4)
C1 B3 B8 B12 65.9(4)
C1 B4 B5 B6 36.7(3)
C1 B4 B5 B9 137.4(4)
C1 B4 B5 B10 99.0(4)
C1 B4 B8 B3 36.3(3)
C1 B4 B8 B7 -0.1(5)
C1 B4 B8 B9 -99.4(4)
C1 B4 B8 B12 -64.5(4)
C1 B4 B9 B5 -36.8(3)
C1 B4 B9 B8 100.6(4)
C1 B4 B9 B10 1.0(5)
C1 B4 B9 B12 64.9(4)
C1 B5 B6 C2 42.6(3)
C1 B5 B6 B10 137.7(4)
C1 B5 B6 B11 102.7(4)
C1 B5 B9 B4 36.7(3)
C1 B5 B9 B8 -0.8(5)
C1 B5 B9 B10 -100.5(4)
C1 B5 B9 B12 -64.6(5)
C1 B5 B10 B6 -37.3(3)
C1 B5 B10 B9 99.3(4)
C1 B5 B10 B11 -0.4(5)
C1 B5 B10 B12 64.0(5)
C1 B6 B10 B5 35.7(3)
C1 B6 B10 B9 -3.0(5)
C1 B6 B10 B11 -104.7(4)
C1 B6 B10 B12 -65.6(4)
C1 B6 B11 C2 -43.8(3)
C1 B6 B11 B7 -6.2(5)
C1 B6 B11 B10 95.7(4)
C1 B6 B11 B12 56.7(4)
C1 C1' C2' B3' 103.4(4)
C1 C1' C2' B6' -111.4(4)
C1 C1' C2' B7' 141.6(4)
C1 C1' C2' B11' -149.8(4)
C1 C1' B3' C2' -109.2(4)
C1 C1' B3' B4' 113.5(4)
C1 C1' B3' B7' -143.9(4)
C1 C1' B3' B8' 153.4(4)
C1 C1' B4' B3' -102.1(4)
C1 C1' B4' B5' 116.6(4)
C1 C1' B4' B8' -141.4(4)
C1 C1' B4' B9' 156.0(4)
C1 C1' B5' B4' -109.7(5)
C1 C1' B5' B6' 108.7(4)
C1 C1' B5' B9' -149.2(4)
C1 C1' B5' B10' 147.9(4)
C1 C1' B6' C2' 106.5(4)
C1 C1' B6' B5' -116.4(4)
C1 C1' B6' B10' -156.0(4)
C1 C1' B6' B11' 140.9(4)
C2 C1 B3 B4 -136.2(3)
C2 C1 B3 B7 -38.4(3)
C2 C1 B3 B8 -100.0(3)
C2 C1 B4 B3 37.7(3)
C2 C1 B4 B5 -100.8(3)
C2 C1 B4 B8 0.6(4)
C2 C1 B4 B9 -63.3(4)
C2 C1 B5 B4 102.0(3)
C2 C1 B5 B6 -36.2(3)
C2 C1 B5 B9 64.4(4)
C2 C1 B5 B10 1.0(4)
C2 C1 B6 B5 137.2(3)
C2 C1 B6 B10 100.4(4)
C2 C1 B6 B11 38.4(3)
C2 C1 C1' C2' 108.1(4)
C2 C1 C1' B3' 176.3(3)
C2 C1 C1' B4' -113.8(4)
C2 C1 C1' B5' -37.6(6)
C2 C1 C1' B6' 37.3(5)
C2 B3 B4 C1 -43.7(3)
C2 B3 B4 B5 -7.9(4)
C2 B3 B4 B8 94.5(4)
C2 B3 B4 B9 54.7(4)
C2 B3 B7 B8 -139.1(4)
C2 B3 B7 B11 -36.8(3)
C2 B3 B7 B12 -99.5(4)
C2 B3 B8 B4 -106.4(4)
C2 B3 B8 B7 34.4(3)
C2 B3 B8 B9 -67.2(4)
C2 B3 B8 B12 -5.1(4)
C2 B6 B10 B5 106.4(4)
C2 B6 B10 B9 67.7(4)
C2 B6 B10 B11 -34.0(3)
C2 B6 B10 B12 5.1(5)
C2 B6 B11 B7 37.6(3)
C2 B6 B11 B10 139.5(4)
C2 B6 B11 B12 100.5(4)
C2 B7 B8 B3 -36.9(3)
C2 B7 B8 B4 -0.5(5)
C2 B7 B8 B9 63.4(4)
C2 B7 B8 B12 98.9(4)
C2 B7 B11 B6 -38.4(3)
C2 B7 B11 B10 -100.9(4)
C2 B7 B11 B12 -139.4(4)
C2 B7 B12 B8 -102.7(4)
C2 B7 B12 B9 -66.3(4)
C2 B7 B12 B10 -2.6(5)
C2 B7 B12 B11 35.0(3)
C2 B11 B12 B7 -35.5(3)
C2 B11 B12 B8 1.6(5)
C2 B11 B12 B9 65.7(5)
C2 B11 B12 B10 101.6(4)
C2 N21 O22 C23 -141.6(3)
C2 N21 C26 C25 -164.7(4)
C2 N21 C26 C27 79.9(5)
B3 C1 B4 B5 -138.5(4)
B3 C1 B4 B8 -37.1(3)
B3 C1 B4 B9 -101.0(4)
B3 C1 B5 B4 40.9(3)
B3 C1 B5 B6 -97.3(4)
B3 C1 B5 B9 3.4(5)
B3 C1 B5 B10 -60.1(5)
B3 C1 B6 C2 -27.9(3)
B3 C1 B6 B5 109.3(4)
B3 C1 B6 B10 72.5(4)
B3 C1 B6 B11 10.5(4)
B3 C1 C1' C2' 173.7(3)
B3 C1 C1' B3' -118.0(4)
B3 C1 C1' B4' -48.2(5)
B3 C1 C1' B5' 28.0(6)
B3 C1 C1' B6' 102.9(4)
B3 C2 B6 C1 26.7(3)
B3 C2 B6 B5 -11.1(4)
B3 C2 B6 B10 -73.5(4)
B3 C2 B6 B11 -108.7(4)
B3 C2 B7 B8 36.9(3)
B3 C2 B7 B11 137.0(4)
B3 C2 B7 B12 101.0(4)
B3 C2 B11 B6 95.1(4)
B3 C2 B11 B7 -41.3(3)
B3 C2 B11 B10 58.9(4)
B3 C2 B11 B12 -5.1(5)
B3 C2 N21 O22 -164.7(3)
B3 C2 N21 C26 62.7(5)
B3 B4 B5 C1 -35.8(3)
B3 B4 B5 B6 0.9(4)
B3 B4 B5 B9 101.6(4)
B3 B4 B5 B10 63.2(4)
B3 B4 B8 B7 -36.5(3)
B3 B4 B8 B9 -135.8(4)
B3 B4 B8 B12 -100.8(4)
B3 B4 B9 B5 -98.0(4)
B3 B4 B9 B8 39.3(3)
B3 B4 B9 B10 -60.2(4)
B3 B4 B9 B12 3.7(5)
B3 B7 B8 B4 36.4(3)
B3 B7 B8 B9 100.4(4)
B3 B7 B8 B12 135.8(4)
B3 B7 B11 C2 38.0(3)
B3 B7 B11 B6 -0.4(5)
B3 B7 B11 B10 -62.8(4)
B3 B7 B11 B12 -101.3(4)
B3 B7 B12 B8 -39.3(3)
B3 B7 B12 B9 -3.0(5)
B3 B7 B12 B10 60.8(4)
B3 B7 B12 B11 98.4(4)
B3 B8 B9 B4 -39.9(3)
B3 B8 B9 B5 -1.9(5)
B3 B8 B9 B10 60.6(4)
B3 B8 B9 B12 100.7(4)
B3 B8 B12 B7 39.9(3)
B3 B8 B12 B9 -100.0(4)
B3 B8 B12 B10 -59.8(5)
B3 B8 B12 B11 2.3(5)
B4 C1 B3 C2 136.2(3)
B4 C1 B3 B7 97.8(4)
B4 C1 B3 B8 36.1(3)
B4 C1 B5 B6 -138.2(3)
B4 C1 B5 B9 -37.5(3)
B4 C1 B5 B10 -101.0(4)
B4 C1 B6 C2 -96.6(4)
B4 C1 B6 B5 40.6(3)
B4 C1 B6 B10 3.8(5)
B4 C1 B6 B11 -58.1(4)
B4 C1 C1' C2' -111.2(4)
B4 C1 C1' B3' -43.0(5)
B4 C1 C1' B4' 26.9(6)
B4 C1 C1' B5' 103.1(5)
B4 C1 C1' B6' 177.9(4)
B4 B3 B7 C2 104.6(4)
B4 B3 B7 B8 -34.4(3)
B4 B3 B7 B11 67.9(4)
B4 B3 B7 B12 5.2(5)
B4 B3 B8 B7 140.8(4)
B4 B3 B8 B9 39.2(3)
B4 B3 B8 B12 101.4(4)
B4 B5 B6 C1 -36.1(3)
B4 B5 B6 C2 6.5(5)
B4 B5 B6 B10 101.6(4)
B4 B5 B6 B11 66.6(4)
B4 B5 B9 B8 -37.5(3)
B4 B5 B9 B10 -137.3(4)
B4 B5 B9 B12 -101.3(4)
B4 B5 B10 B6 -98.5(4)
B4 B5 B10 B9 38.1(4)
B4 B5 B10 B11 -61.6(5)
B4 B5 B10 B12 2.8(5)
B4 B8 B9 B5 38.0(3)
B4 B8 B9 B10 100.5(4)
B4 B8 B9 B12 140.6(4)
B4 B8 B12 B7 104.6(4)
B4 B8 B12 B9 -35.3(3)
B4 B8 B12 B10 4.9(5)
B4 B8 B12 B11 67.0(4)
B4 B9 B10 B5 -38.1(4)
B4 B9 B10 B6 1.3(5)
B4 B9 B10 B11 66.4(4)
B4 B9 B10 B12 102.2(4)
B4 B9 B12 B7 -0.4(5)
B4 B9 B12 B8 35.2(3)
B4 B9 B12 B10 -99.7(4)
B4 B9 B12 B11 -64.2(5)
B5 C1 B3 C2 95.5(4)
B5 C1 B3 B4 -40.6(3)
B5 C1 B3 B7 57.1(5)
B5 C1 B3 B8 -4.5(5)
B5 C1 B4 B3 138.5(4)
B5 C1 B4 B8 101.4(4)
B5 C1 B4 B9 37.5(3)
B5 C1 B6 C2 -137.2(3)
B5 C1 B6 B10 -36.8(3)
B5 C1 B6 B11 -98.8(4)
B5 C1 C1' C2' -33.6(6)
B5 C1 C1' B3' 34.6(5)
B5 C1 C1' B4' 104.5(5)
B5 C1 C1' B5' -179.3(4)
B5 C1 C1' B6' -104.5(5)
B5 B4 B8 B3 97.7(4)
B5 B4 B8 B7 61.2(5)
B5 B4 B8 B9 -38.1(4)
B5 B4 B8 B12 -3.2(5)
B5 B4 B9 B8 137.3(4)
B5 B4 B9 B10 37.8(4)
B5 B4 B9 B12 101.6(4)
B5 B6 B10 B9 -38.7(4)
B5 B6 B10 B11 -140.5(4)
B5 B6 B10 B12 -101.4(4)
B5 B6 B11 C2 -104.4(4)
B5 B6 B11 B7 -66.7(4)
B5 B6 B11 B10 35.1(3)
B5 B6 B11 B12 -3.9(5)
B5 B9 B10 B6 39.4(3)
B5 B9 B10 B11 104.5(4)
B5 B9 B10 B12 140.4(4)
B5 B9 B12 B7 63.7(5)
B5 B9 B12 B8 99.3(4)
B5 B9 B12 B10 -35.6(4)
B5 B9 B12 B11 -0.1(5)
B5 B10 B11 C2 -0.5(5)
B5 B10 B11 B6 -36.9(4)
B5 B10 B11 B7 61.3(5)
B5 B10 B11 B12 99.5(4)
B5 B10 B12 B7 -66.7(5)
B5 B10 B12 B8 -4.7(5)
B5 B10 B12 B9 35.6(4)
B5 B10 B12 B11 -104.7(4)
B6 C1 B3 C2 27.6(3)
B6 C1 B3 B4 -108.6(4)
B6 C1 B3 B7 -10.8(4)
B6 C1 B3 B8 -72.4(4)
B6 C1 B4 B3 97.9(4)
B6 C1 B4 B5 -40.6(3)
B6 C1 B4 B8 60.8(4)
B6 C1 B4 B9 -3.1(5)
B6 C1 B5 B4 138.2(3)
B6 C1 B5 B9 100.7(4)
B6 C1 B5 B10 37.2(3)
B6 C1 C1' C2' 42.5(5)
B6 C1 C1' B3' 110.8(4)
B6 C1 C1' B4' -179.3(3)
B6 C1 C1' B5' -103.2(5)
B6 C1 C1' B6' -28.3(5)
B6 C2 B3 C1 -27.1(3)
B6 C2 B3 B4 11.6(4)
B6 C2 B3 B7 108.7(4)
B6 C2 B3 B8 73.4(4)
B6 C2 B7 B3 -94.9(4)
B6 C2 B7 B8 -58.0(4)
B6 C2 B7 B11 42.1(3)
B6 C2 B7 B12 6.1(4)
B6 C2 B11 B7 -136.4(4)
B6 C2 B11 B10 -36.2(3)
B6 C2 B11 B12 -100.2(4)
B6 C2 N21 O22 -39.5(5)
B6 C2 N21 C26 -172.2(3)
B6 B5 B9 B4 99.1(4)
B6 B5 B9 B8 61.6(4)
B6 B5 B9 B10 -38.2(3)
B6 B5 B9 B12 -2.3(5)
B6 B5 B10 B9 136.6(4)
B6 B5 B10 B11 36.9(4)
B6 B5 B10 B12 101.3(4)
B6 B10 B11 C2 36.4(3)
B6 B10 B11 B7 98.2(4)
B6 B10 B11 B12 136.4(4)
B6 B10 B12 B7 -1.7(5)
B6 B10 B12 B8 60.3(5)
B6 B10 B12 B9 100.6(4)
B6 B10 B12 B11 -39.7(3)
B6 B11 B12 B7 -98.7(4)
B6 B11 B12 B8 -61.6(4)
B6 B11 B12 B9 2.5(5)
B6 B11 B12 B10 38.5(3)
B7 C2 B3 C1 -135.8(3)
B7 C2 B3 B4 -97.1(4)
B7 C2 B3 B8 -35.3(3)
B7 C2 B6 C1 93.2(3)
B7 C2 B6 B5 55.4(4)
B7 C2 B6 B10 -7.0(4)
B7 C2 B6 B11 -42.3(3)
B7 C2 B11 B6 136.4(4)
B7 C2 B11 B10 100.2(4)
B7 C2 B11 B12 36.2(3)
B7 C2 N21 O22 120.8(4)
B7 C2 N21 C26 -11.9(6)
B7 B3 B4 C1 -103.8(4)
B7 B3 B4 B5 -68.1(4)
B7 B3 B4 B8 34.4(3)
B7 B3 B4 B9 -5.4(5)
B7 B3 B8 B4 -140.8(4)
B7 B3 B8 B9 -101.6(4)
B7 B3 B8 B12 -39.5(3)
B7 B8 B9 B4 -104.5(4)
B7 B8 B9 B5 -66.5(4)
B7 B8 B9 B10 -4.0(5)
B7 B8 B9 B12 36.0(3)
B7 B8 B12 B9 -139.9(4)
B7 B8 B12 B10 -99.8(4)
B7 B8 B12 B11 -37.6(3)
B7 B11 B12 B8 37.1(3)
B7 B11 B12 B9 101.2(4)
B7 B11 B12 B10 137.2(4)
B8 B3 B4 C1 -138.2(4)
B8 B3 B4 B5 -102.5(4)
B8 B3 B4 B9 -39.8(3)
B8 B3 B7 C2 139.1(4)
B8 B3 B7 B11 102.3(4)
B8 B3 B7 B12 39.6(3)
B8 B4 B5 C1 -98.8(4)
B8 B4 B5 B6 -62.1(4)
B8 B4 B5 B9 38.6(4)
B8 B4 B5 B10 0.2(5)
B8 B4 B9 B5 -137.3(4)
B8 B4 B9 B10 -99.5(4)
B8 B4 B9 B12 -35.7(4)
B8 B7 B11 C2 101.1(4)
B8 B7 B11 B6 62.7(4)
B8 B7 B11 B10 0.3(5)
B8 B7 B11 B12 -38.2(3)
B8 B7 B12 B9 36.3(4)
B8 B7 B12 B10 100.1(4)
B8 B7 B12 B11 137.7(4)
B8 B9 B10 B5 -100.3(4)
B8 B9 B10 B6 -60.9(4)
B8 B9 B10 B11 4.2(5)
B8 B9 B10 B12 40.1(3)
B8 B9 B12 B7 -35.6(4)
B8 B9 B12 B10 -134.8(4)
B8 B9 B12 B11 -99.4(4)
B9 B4 B5 C1 -137.4(4)
B9 B4 B5 B6 -100.7(4)
B9 B4 B5 B10 -38.4(4)
B9 B4 B8 B3 135.8(4)
B9 B4 B8 B7 99.3(4)
B9 B4 B8 B12 34.9(4)
B9 B5 B6 C1 -98.9(4)
B9 B5 B6 C2 -56.3(4)
B9 B5 B6 B10 38.8(4)
B9 B5 B6 B11 3.8(5)
B9 B5 B10 B6 -136.6(4)
B9 B5 B10 B11 -99.7(4)
B9 B5 B10 B12 -35.3(4)
B9 B8 B12 B7 139.9(4)
B9 B8 B12 B10 40.2(4)
B9 B8 B12 B11 102.3(4)
B9 B10 B11 C2 -64.6(4)
B9 B10 B11 B6 -101.0(4)
B9 B10 B11 B7 -2.8(5)
B9 B10 B11 B12 35.4(3)
B9 B10 B12 B7 -102.2(4)
B9 B10 B12 B8 -40.3(4)
B9 B10 B12 B11 -140.2(4)
B10 B5 B6 C1 -137.7(4)
B10 B5 B6 C2 -95.1(4)
B10 B5 B6 B11 -35.0(3)
B10 B5 B9 B4 137.3(4)
B10 B5 B9 B8 99.8(4)
B10 B5 B9 B12 35.9(4)
B10 B6 B11 C2 -139.5(4)
B10 B6 B11 B7 -101.8(4)
B10 B6 B11 B12 -39.0(4)
B10 B9 B12 B7 99.2(4)
B10 B9 B12 B8 134.8(4)
B10 B9 B12 B11 35.4(4)
B10 B11 B12 B7 -137.2(4)
B10 B11 B12 B8 -100.1(4)
B10 B11 B12 B9 -36.0(4)
B11 C2 B3 C1 -94.1(4)
B11 C2 B3 B4 -55.3(4)
B11 C2 B3 B7 41.7(4)
B11 C2 B3 B8 6.4(4)
B11 C2 B6 C1 135.4(3)
B11 C2 B6 B5 97.7(4)
B11 C2 B6 B10 35.2(3)
B11 C2 B7 B3 -137.0(4)
B11 C2 B7 B8 -100.1(4)
B11 C2 B7 B12 -36.0(3)
B11 C2 N21 O22 37.8(6)
B11 C2 N21 C26 -94.9(5)
B11 B6 B10 B5 140.5(4)
B11 B6 B10 B9 101.8(4)
B11 B6 B10 B12 39.1(4)
B11 B7 B8 B3 -98.0(4)
B11 B7 B8 B4 -61.6(5)
B11 B7 B8 B9 2.4(5)
B11 B7 B8 B12 37.8(3)
B11 B7 B12 B8 -137.7(4)
B11 B7 B12 B9 -101.3(4)
B11 B7 B12 B10 -37.6(3)
B11 B10 B12 B7 38.0(3)
B11 B10 B12 B8 99.9(4)
B11 B10 B12 B9 140.2(4)
B12 B7 B8 B3 -135.8(4)
B12 B7 B8 B4 -99.4(4)
B12 B7 B8 B9 -35.5(3)
B12 B7 B11 C2 139.4(4)
B12 B7 B11 B6 101.0(4)
B12 B7 B11 B10 38.5(3)
B12 B8 B9 B4 -140.6(4)
B12 B8 B9 B5 -102.6(4)
B12 B8 B9 B10 -40.1(3)
B12 B9 B10 B5 -140.4(4)
B12 B9 B10 B6 -101.0(4)
B12 B9 B10 B11 -35.9(4)
B12 B10 B11 C2 -100.0(4)
B12 B10 B11 B6 -136.4(4)
B12 B10 B11 B7 -38.2(3)
N21 C2 B3 C1 105.0(4)
N21 C2 B3 B4 143.8(4)
N21 C2 B3 B7 -119.2(4)
N21 C2 B3 B8 -154.5(4)
N21 C2 B6 C1 -104.0(4)
N21 C2 B6 B5 -141.8(4)
N21 C2 B6 B10 155.7(4)
N21 C2 B6 B11 120.5(4)
N21 C2 B7 B3 103.9(5)
N21 C2 B7 B8 140.8(4)
N21 C2 B7 B11 -119.1(5)
N21 C2 B7 B12 -155.1(4)
N21 C2 B11 B6 -106.8(5)
N21 C2 B11 B7 116.8(5)
N21 C2 B11 B10 -142.9(4)
N21 C2 B11 B12 153.1(4)
N21 O22 C23 C24 -59.2(4)
N21 O22 C23 C28 59.9(4)
N21 C26 C27 C28 53.8(5)
O22 N21 C26 C25 63.9(4)
O22 N21 C26 C27 -51.5(5)
O22 C23 C24 C25 62.5(5)
O22 C23 C28 C27 -60.0(5)
C23 C24 C25 C26 -2.0(5)
C24 C23 C28 C27 58.1(5)
C24 C25 C26 N21 -58.1(5)
C24 C25 C26 C27 58.3(5)
C25 C26 C27 C28 -60.3(5)
C26 N21 O22 C23 -4.6(4)
C26 C27 C28 C23 1.6(6)
C28 C23 C24 C25 -55.5(5)
C1' C1 B3 C2 -109.3(4)
C1' C1 B3 B4 114.5(4)
C1' C1 B3 B7 -147.7(4)
C1' C1 B3 B8 150.6(4)
C1' C1 B4 B3 -106.9(4)
C1' C1 B4 B5 114.6(4)
C1' C1 B4 B8 -144.0(4)
C1' C1 B4 B9 152.1(4)
C1' C1 B5 B4 -112.4(4)
C1' C1 B5 B6 109.4(4)
C1' C1 B5 B9 -149.9(4)
C1' C1 B5 B10 146.6(4)
C1' C1 B6 C2 107.6(4)
C1' C1 B6 B5 -115.2(4)
C1' C1 B6 B10 -152.0(4)
C1' C1 B6 B11 146.0(4)
C1' C2' B3' B4' 36.5(3)
C1' C2' B3' B7' 139.7(4)
C1' C2' B3' B8' 99.0(4)
C1' C2' B6' B5' -36.6(3)
C1' C2' B6' B10' -99.2(3)
C1' C2' B6' B11' -139.7(3)
C1' C2' B7' B3' -38.3(3)
C1' C2' B7' B8' 1.8(5)
C1' C2' B7' B11' 104.6(4)
C1' C2' B7' B12' 64.4(4)
C1' C2' B11' B6' 38.2(3)
C1' C2' B11' B7' -104.6(4)
C1' C2' B11' B10' -1.5(4)
C1' C2' B11' B12' -64.1(4)
C1' B3' B4' B5' 34.1(3)
C1' B3' B4' B8' 134.6(4)
C1' B3' B4' B9' 97.5(4)
C1' B3' B7' C2' 34.0(3)
C1' B3' B7' B8' -99.4(4)
C1' B3' B7' B11' 1.2(5)
C1' B3' B7' B12' -62.2(4)
C1' B3' B8' B4' -39.0(3)
C1' B3' B8' B7' 98.6(4)
C1' B3' B8' B9' -1.8(5)
C1' B3' B8' B12' 61.5(4)
C1' B4' B5' B6' 34.8(3)
C1' B4' B5' B9' 135.0(4)
C1' B4' B5' B10' 97.8(4)
C1' B4' B8' B3' 39.7(3)
C1' B4' B8' B7' 1.5(5)
C1' B4' B8' B9' -98.9(4)
C1' B4' B8' B12' -61.9(4)
C1' B4' B9' B5' -38.6(3)
C1' B4' B9' B8' 99.2(4)
C1' B4' B9' B10' -1.8(4)
C1' B4' B9' B12' 61.9(4)
C1' B5' B6' C2' 35.9(3)
C1' B5' B6' B10' 135.1(4)
C1' B5' B6' B11' 96.2(4)
C1' B5' B9' B4' 39.1(3)
C1' B5' B9' B8' 1.6(5)
C1' B5' B9' B10' -99.7(4)
C1' B5' B9' B12' -61.9(4)
C1' B5' B10' B6' -39.4(3)
C1' B5' B10' B9' 99.2(4)
C1' B5' B10' B11' -0.9(5)
C1' B5' B10' B12' 61.8(4)
C1' B6' B10' B5' 38.6(3)
C1' B6' B10' B9' 1.5(4)
C1' B6' B10' B11' -98.2(4)
C1' B6' B10' B12' -61.6(4)
C1' B6' B11' C2' -34.0(3)
C1' B6' B11' B7' -0.8(4)
C1' B6' B11' B10' 99.9(4)
C1' B6' B11' B12' 62.9(4)
C2' C1' B3' B4' -137.4(4)
C2' C1' B3' B7' -34.7(3)
C2' C1' B3' B8' -97.4(4)
C2' C1' B4' B3' 38.9(3)
C2' C1' B4' B5' -102.4(4)
C2' C1' B4' B8' -0.3(5)
C2' C1' B4' B9' -63.0(4)
C2' C1' B5' B4' 102.3(3)
C2' C1' B5' B6' -39.2(3)
C2' C1' B5' B9' 62.9(4)
C2' C1' B5' B10' 0.0(4)
C2' C1' B6' B5' 137.1(3)
C2' C1' B6' B10' 97.6(4)
C2' C1' B6' B11' 34.5(3)
C2' B3' B4' C1' -35.7(3)
C2' B3' B4' B5' -1.6(4)
C2' B3' B4' B8' 98.9(4)
C2' B3' B4' B9' 61.8(4)
C2' B3' B7' B8' -133.4(4)
C2' B3' B7' B11' -32.8(3)
C2' B3' B7' B12' -96.2(4)
C2' B3' B8' B4' -97.9(4)
C2' B3' B8' B7' 39.7(3)
C2' B3' B8' B9' -60.7(4)
C2' B3' B8' B12' 2.6(5)
C2' B6' B10' B5' 97.7(3)
C2' B6' B10' B9' 60.6(4)
C2' B6' B10' B11' -39.1(3)
C2' B6' B10' B12' -2.5(4)
C2' B6' B11' B7' 33.2(3)
C2' B6' B11' B10' 133.9(4)
C2' B6' B11' B12' 96.9(4)
C2' B7' B8' B3' -40.3(3)
C2' B7' B8' B4' -2.0(5)
C2' B7' B8' B9' 61.5(4)
C2' B7' B8' B12' 98.3(4)
C2' B7' B11' B6' -33.5(3)
C2' B7' B11' B10' -96.1(4)
C2' B7' B11' B12' -133.7(4)
C2' B7' B12' B8' -98.7(4)
C2' B7' B12' B9' -61.6(4)
C2' B7' B12' B10' 2.0(5)
C2' B7' B12' B11' 39.4(3)
C2' B11' B12' B7' -39.8(3)
C2' B11' B12' B8' -2.6(4)
C2' B11' B12' B9' 61.0(4)
C2' B11' B12' B10' 98.6(4)
B3' C1' C2' B6' 145.2(3)
B3' C1' C2' B7' 38.2(4)
B3' C1' C2' B11' 106.8(4)
B3' C1' B4' B5' -141.3(4)
B3' C1' B4' B8' -39.2(3)
B3' C1' B4' B9' -101.9(4)
B3' C1' B5' B4' 36.6(3)
B3' C1' B5' B6' -104.9(4)
B3' C1' B5' B9' -2.9(5)
B3' C1' B5' B10' -65.8(4)
B3' C1' B6' C2' -32.8(3)
B3' C1' B6' B5' 104.3(4)
B3' C1' B6' B10' 64.7(4)
B3' C1' B6' B11' 1.7(4)
B3' C2' B6' C1' 34.0(3)
B3' C2' B6' B5' -2.7(5)
B3' C2' B6' B10' -65.3(4)
B3' C2' B6' B11' -105.8(4)
B3' C2' B7' B8' 40.1(3)
B3' C2' B7' B11' 142.9(4)
B3' C2' B7' B12' 102.7(4)
B3' C2' B11' B6' 106.9(4)
B3' C2' B11' B7' -35.9(4)
B3' C2' B11' B10' 67.2(4)
B3' C2' B11' B12' 4.6(5)
B3' B4' B5' C1' -34.7(3)
B3' B4' B5' B6' 0.1(4)
B3' B4' B5' B9' 100.3(4)
B3' B4' B5' B10' 63.1(4)
B3' B4' B8' B7' -38.2(4)
B3' B4' B8' B9' -138.5(4)
B3' B4' B8' B12' -101.5(4)
B3' B4' B9' B5' -101.2(4)
B3' B4' B9' B8' 36.6(3)
B3' B4' B9' B10' -64.4(4)
B3' B4' B9' B12' -0.7(5)
B3' B7' B8' B4' 38.3(3)
B3' B7' B8' B9' 101.7(4)
B3' B7' B8' B12' 138.6(4)
B3' B7' B11' C2' 33.3(3)
B3' B7' B11' B6' -0.2(5)
B3' B7' B11' B10' -62.9(4)
B3' B7' B11' B12' -100.4(4)
B3' B7' B12' B8' -36.6(3)
B3' B7' B12' B9' 0.5(5)
B3' B7' B12' B10' 64.1(4)
B3' B7' B12' B11' 101.5(4)
B3' B8' B9' B4' -37.5(4)
B3' B8' B9' B5' 0.2(5)
B3' B8' B9' B10' 63.3(4)
B3' B8' B9' B12' 100.9(4)
B3' B8' B12' B7' 37.3(3)
B3' B8' B12' B9' -101.3(4)
B3' B8' B12' B10' -63.7(5)
B3' B8' B12' B11' -0.1(5)
B4' C1' C2' B3' -39.2(3)
B4' C1' C2' B6' 106.0(4)
B4' C1' C2' B7' -1.0(5)
B4' C1' C2' B11' 67.6(4)
B4' C1' B3' C2' 137.4(4)
B4' C1' B3' B7' 102.7(4)
B4' C1' B3' B8' 39.9(3)
B4' C1' B5' B6' -141.5(3)
B4' C1' B5' B9' -39.5(3)
B4' C1' B5' B10' -102.4(4)
B4' C1' B6' C2' -100.4(4)
B4' C1' B6' B5' 36.8(3)
B4' C1' B6' B10' -2.8(4)
B4' C1' B6' B11' -65.9(4)
B4' B3' B7' C2' 95.3(4)
B4' B3' B7' B8' -38.1(3)
B4' B3' B7' B11' 62.4(4)
B4' B3' B7' B12' -0.9(5)
B4' B3' B8' B7' 137.6(4)
B4' B3' B8' B9' 37.2(4)
B4' B3' B8' B12' 100.5(4)
B4' B5' B6' C1' -34.5(3)
B4' B5' B6' C2' 1.5(4)
B4' B5' B6' B10' 100.7(4)
B4' B5' B6' B11' 61.8(4)
B4' B5' B9' B8' -37.5(3)
B4' B5' B9' B10' -138.8(4)
B4' B5' B9' B12' -101.1(4)
B4' B5' B10' B6' -101.7(4)
B4' B5' B10' B9' 37.0(3)
B4' B5' B10' B11' -63.1(4)
B4' B5' B10' B12' -0.4(5)
B4' B8' B9' B5' 37.7(3)
B4' B8' B9' B10' 100.8(4)
B4' B8' B9' B12' 138.4(4)
B4' B8' B12' B7' 101.4(4)
B4' B8' B12' B9' -37.1(3)
B4' B8' B12' B10' 0.5(5)
B4' B8' B12' B11' 64.1(4)
B4' B9' B10' B5' -37.0(3)
B4' B9' B10' B6' 0.2(5)
B4' B9' B10' B11' 63.9(4)
B4' B9' B10' B12' 100.9(4)
B4' B9' B12' B7' 0.1(5)
B4' B9' B12' B8' 37.1(3)
B4' B9' B12' B10' -101.0(4)
B4' B9' B12' B11' -63.4(4)
B5' C1' C2' B3' -105.8(4)
B5' C1' C2' B6' 39.4(3)
B5' C1' C2' B7' -67.6(4)
B5' C1' C2' B11' 1.0(4)
B5' C1' B3' C2' 100.4(4)
B5' C1' B3' B4' -36.9(3)
B5' C1' B3' B7' 65.7(4)
B5' C1' B3' B8' 3.0(5)
B5' C1' B4' B3' 141.3(4)
B5' C1' B4' B8' 102.0(4)
B5' C1' B4' B9' 39.4(3)
B5' C1' B6' C2' -137.1(3)
B5' C1' B6' B10' -39.6(3)
B5' C1' B6' B11' -102.7(4)
B5' B4' B8' B3' 100.8(4)
B5' B4' B8' B7' 62.6(5)
B5' B4' B8' B9' -37.7(3)
B5' B4' B8' B12' -0.7(5)
B5' B4' B9' B8' 137.8(4)
B5' B4' B9' B10' 36.8(3)
B5' B4' B9' B12' 100.5(4)
B5' B6' B10' B9' -37.1(3)
B5' B6' B10' B11' -136.8(4)
B5' B6' B10' B12' -100.2(4)
B5' B6' B11' C2' -95.1(4)
B5' B6' B11' B7' -61.9(4)
B5' B6' B11' B10' 38.8(3)
B5' B6' B11' B12' 1.9(5)
B5' B9' B10' B6' 37.1(3)
B5' B9' B10' B11' 100.8(4)
B5' B9' B10' B12' 137.8(4)
B5' B9' B12' B7' 63.6(5)
B5' B9' B12' B8' 100.6(4)
B5' B9' B12' B10' -37.5(3)
B5' B9' B12' B11' 0.1(5)
B5' B10' B11' C2' 1.4(4)
B5' B10' B11' B6' -38.5(3)
B5' B10' B11' B7' 62.9(4)
B5' B10' B11' B12' 100.3(4)
B5' B10' B12' B7' -63.2(4)
B5' B10' B12' B8' 0.0(5)
B5' B10' B12' B9' 37.6(3)
B5' B10' B12' B11' -100.5(4)
B6' C1' C2' B3' -145.2(3)
B6' C1' C2' B7' -107.0(4)
B6' C1' C2' B11' -38.4(3)
B6' C1' B3' C2' 32.9(3)
B6' C1' B3' B4' -104.5(4)
B6' C1' B3' B7' -1.8(5)
B6' C1' B3' B8' -64.5(4)
B6' C1' B4' B3' 104.8(4)
B6' C1' B4' B5' -36.4(3)
B6' C1' B4' B8' 65.6(4)
B6' C1' B4' B9' 2.9(4)
B6' C1' B5' B4' 141.5(3)
B6' C1' B5' B9' 102.0(4)
B6' C1' B5' B10' 39.1(3)
B6' C2' B3' C1' -33.8(3)
B6' C2' B3' B4' 2.7(5)
B6' C2' B3' B7' 105.9(4)
B6' C2' B3' B8' 65.2(4)
B6' C2' B7' B3' -106.6(4)
B6' C2' B7' B8' -66.5(4)
B6' C2' B7' B11' 36.3(3)
B6' C2' B7' B12' -3.9(5)
B6' C2' B11' B7' -142.7(4)
B6' C2' B11' B10' -39.6(3)
B6' C2' B11' B12' -102.3(4)
B6' B5' B9' B4' 102.1(4)
B6' B5' B9' B8' 64.5(5)
B6' B5' B9' B10' -36.7(3)
B6' B5' B9' B12' 1.0(5)
B6' B5' B10' B9' 138.6(4)
B6' B5' B10' B11' 38.6(3)
B6' B5' B10' B12' 101.2(4)
B6' B10' B11' C2' 39.9(3)
B6' B10' B11' B7' 101.4(4)
B6' B10' B11' B12' 138.8(4)
B6' B10' B12' B7' 0.3(5)
B6' B10' B12' B8' 63.5(4)
B6' B10' B12' B9' 101.1(4)
B6' B10' B12' B11' -37.0(3)
B6' B11' B12' B7' -102.0(4)
B6' B11' B12' B8' -64.8(4)
B6' B11' B12' B9' -1.2(5)
B6' B11' B12' B10' 36.4(3)
B7' C2' B3' C1' -139.7(4)
B7' C2' B3' B4' -103.2(4)
B7' C2' B3' B8' -40.7(3)
B7' C2' B6' C1' 103.4(4)
B7' C2' B6' B5' 66.7(4)
B7' C2' B6' B10' 4.1(5)
B7' C2' B6' B11' -36.3(4)
B7' C2' B11' B6' 142.7(4)
B7' C2' B11' B10' 103.1(4)
B7' C2' B11' B12' 40.5(3)
B7' B3' B4' C1' -96.5(4)
B7' B3' B4' B5' -62.4(4)
B7' B3' B4' B8' 38.1(3)
B7' B3' B4' B9' 1.0(5)
B7' B3' B8' B4' -137.6(4)
B7' B3' B8' B9' -100.4(4)
B7' B3' B8' B12' -37.1(3)
B7' B8' B9' B4' -101.5(4)
B7' B8' B9' B5' -63.8(4)
B7' B8' B9' B10' -0.7(5)
B7' B8' B9' B12' 37.0(3)
B7' B8' B12' B9' -138.6(4)
B7' B8' B12' B10' -101.0(4)
B7' B8' B12' B11' -37.4(3)
B7' B11' B12' B8' 37.2(3)
B7' B11' B12' B9' 100.8(4)
B7' B11' B12' B10' 138.3(4)
B8' B3' B4' C1' -134.6(4)
B8' B3' B4' B5' -100.5(4)
B8' B3' B4' B9' -37.1(3)
B8' B3' B7' C2' 133.4(4)
B8' B3' B7' B11' 100.6(4)
B8' B3' B7' B12' 37.2(3)
B8' B4' B5' C1' -97.1(4)
B8' B4' B5' B6' -62.3(4)
B8' B4' B5' B9' 37.9(3)
B8' B4' B5' B10' 0.7(5)
B8' B4' B9' B5' -137.8(4)
B8' B4' B9' B10' -101.0(4)
B8' B4' B9' B12' -37.3(3)
B8' B7' B11' C2' 96.0(4)
B8' B7' B11' B6' 62.5(4)
B8' B7' B11' B10' -0.1(5)
B8' B7' B11' B12' -37.7(3)
B8' B7' B12' B9' 37.1(3)
B8' B7' B12' B10' 100.8(4)
B8' B7' B12' B11' 138.1(4)
B8' B9' B10' B5' -100.2(4)
B8' B9' B10' B6' -63.1(4)
B8' B9' B10' B11' 0.6(4)
B8' B9' B10' B12' 37.6(3)
B8' B9' B12' B7' -36.9(3)
B8' B9' B12' B10' -138.1(4)
B8' B9' B12' B11' -100.4(4)
B9' B4' B5' C1' -135.0(4)
B9' B4' B5' B6' -100.2(4)
B9' B4' B5' B10' -37.1(3)
B9' B4' B8' B3' 138.5(4)
B9' B4' B8' B7' 100.3(4)
B9' B4' B8' B12' 37.0(3)
B9' B5' B6' C1' -98.0(4)
B9' B5' B6' C2' -62.1(4)
B9' B5' B6' B10' 37.1(3)
B9' B5' B6' B11' -1.8(5)
B9' B5' B10' B6' -138.6(4)
B9' B5' B10' B11' -100.1(4)
B9' B5' B10' B12' -37.4(3)
B9' B8' B12' B7' 138.6(4)
B9' B8' B12' B10' 37.6(3)
B9' B8' B12' B11' 101.2(4)
B9' B10' B11' C2' -61.8(4)
B9' B10' B11' B6' -101.7(4)
B9' B10' B11' B7' -0.3(4)
B9' B10' B11' B12' 37.1(3)
B9' B10' B12' B7' -100.8(4)
B9' B10' B12' B8' -37.6(3)
B9' B10' B12' B11' -138.1(4)
B10' B5' B6' C1' -135.1(4)
B10' B5' B6' C2' -99.2(4)
B10' B5' B6' B11' -38.9(3)
B10' B5' B9' B4' 138.8(4)
B10' B5' B9' B8' 101.2(4)
B10' B5' B9' B12' 37.7(4)
B10' B6' B11' C2' -133.9(4)
B10' B6' B11' B7' -100.7(4)
B10' B6' B11' B12' -37.0(3)
B10' B9' B12' B7' 101.1(4)
B10' B9' B12' B8' 138.1(4)
B10' B9' B12' B11' 37.6(3)
B10' B11' B12' B7' -138.3(4)
B10' B11' B12' B8' -101.1(4)
B10' B11' B12' B9' -37.6(3)
B11' C2' B3' C1' -103.6(4)
B11' C2' B3' B4' -67.1(4)
B11' C2' B3' B7' 36.1(4)
B11' C2' B3' B8' -4.6(5)
B11' C2' B6' C1' 139.7(3)
B11' C2' B6' B5' 103.1(4)
B11' C2' B6' B10' 40.5(3)
B11' C2' B7' B3' -142.9(4)
B11' C2' B7' B8' -102.8(4)
B11' C2' B7' B12' -40.2(3)
B11' B6' B10' B5' 136.8(4)
B11' B6' B10' B9' 99.8(4)
B11' B6' B10' B12' 36.6(3)
B11' B7' B8' B3' -101.2(4)
B11' B7' B8' B4' -62.9(5)
B11' B7' B8' B9' 0.5(5)
B11' B7' B8' B12' 37.4(3)
B11' B7' B12' B8' -138.1(4)
B11' B7' B12' B9' -101.0(4)
B11' B7' B12' B10' -37.4(3)
B11' B10' B12' B7' 37.3(3)
B11' B10' B12' B8' 100.5(4)
B11' B10' B12' B9' 138.1(4)
B12' B7' B8' B3' -138.6(4)
B12' B7' B8' B4' -100.3(4)
B12' B7' B8' B9' -36.9(3)
B12' B7' B11' C2' 133.7(4)
B12' B7' B11' B6' 100.2(4)
B12' B7' B11' B10' 37.5(3)
B12' B8' B9' B4' -138.4(4)
B12' B8' B9' B5' -100.7(4)
B12' B8' B9' B10' -37.7(3)
B12' B9' B10' B5' -137.8(4)
B12' B9' B10' B6' -100.7(4)
B12' B9' B10' B11' -37.0(3)
B12' B10' B11' C2' -98.9(4)
B12' B10' B11' B6' -138.8(4)
B12' B10' B11' B7' -37.4(3)
